data_7221956
loop_
_publ_author_name
'Romanov, Alexander S.'
'Shapovalov, Alexey V.'
'Angles, Gary F.'
'Timofeeva, Tatiana V.'
'Corsini, Maddalena'
'Fusi, Stefania'
'Fabrizi de Biani, Fabrizia'

_publ_section_title
;
 Structures of the conformational isomers and polymorph modifications of
 N-substituted 2,6-(E,E)-bis(ferrocenylidene)piperid-4-ones: photo- and
 electrochemically induced E/Z isomerization
;
_journal_issue 39
_journal_name_full CrystEngComm
_journal_page_first 7564
_journal_paper_doi 10.1039/C5CE01111F
_journal_volume 17
_journal_year 2015
_chemical_formula_moiety 'C29 H29 Fe2 N O'
_chemical_formula_sum 'C29 H29 Fe2 N O'
_chemical_formula_weight 519.23
_chemical_name_systematic
; 
 ? 
;
_space_group_IT_number 4
_symmetry_cell_setting monoclinic
_symmetry_space_group_name_Hall 'P 2yb'
_symmetry_space_group_name_H-M 'P 1 21 1'
_atom_sites_solution_hydrogens geom
_atom_sites_solution_primary direct
_atom_sites_solution_secondary difmap
_audit_creation_method SHELXL-97
_audit_update_record
;
2015-02-16 deposited with the CCDC.
2015-08-31 downloaded from the CCDC.
;
_cell_angle_alpha 90.00
_cell_angle_beta 94.957(8)
_cell_angle_gamma 90.00
_cell_formula_units_Z 2
_cell_length_a 6.012(3)
_cell_length_b 12.956(6)
_cell_length_c 14.400(7)
_cell_measurement_reflns_used 1200
_cell_measurement_temperature 100(2)
_cell_measurement_theta_max 24.63
_cell_measurement_theta_min 2.84
_cell_volume 1117.4(9)
_computing_cell_refinement 'SAINT+ ver. 6.2 (Bruker, 2001)'
_computing_data_collection 'APEX2  (Bruker, 2005)'
_computing_data_reduction 'SAINT+ ver. 6.2 (Bruker, 2001)'
_computing_molecular_graphics 'SHELXTL ver. 6.12 (Sheldrick, 2001)'
_computing_publication_material 'SHELXTL ver. 6.12 (Sheldrick, 2001)'
_computing_structure_refinement 'SHELXTL ver. 6.12 (Sheldrick, 2001)'
_computing_structure_solution 'SHELXTL ver. 6.12 (Sheldrick, 2001)'
_diffrn_ambient_temperature 100(2)
_diffrn_measured_fraction_theta_full 0.999
_diffrn_measured_fraction_theta_max 0.999
_diffrn_measurement_device_type 'Bruker SMART APEX II CCD area detector'
_diffrn_measurement_method 'phi and omega scans'
_diffrn_radiation_monochromator graphite
_diffrn_radiation_source 'fine-focus sealed tube'
_diffrn_radiation_type MoK\a
_diffrn_radiation_wavelength 0.71073
_diffrn_reflns_av_R_equivalents 0.0866
_diffrn_reflns_av_sigmaI/netI 0.1081
_diffrn_reflns_limit_h_max 7
_diffrn_reflns_limit_h_min -7
_diffrn_reflns_limit_k_max 15
_diffrn_reflns_limit_k_min -15
_diffrn_reflns_limit_l_max 16
_diffrn_reflns_limit_l_min -17
_diffrn_reflns_number 10471
_diffrn_reflns_theta_full 25.99
_diffrn_reflns_theta_max 25.99
_diffrn_reflns_theta_min 2.12
_exptl_absorpt_coefficient_mu 1.321
_exptl_absorpt_correction_T_max 0.9369
_exptl_absorpt_correction_T_min 0.8066
_exptl_absorpt_correction_type multi-scan
_exptl_absorpt_process_details 'SADABS (Sheldrick, 2003)'
_exptl_crystal_colour red
_exptl_crystal_density_diffrn 1.543
_exptl_crystal_density_meas ?
_exptl_crystal_density_method 'not measured'
_exptl_crystal_description plate
_exptl_crystal_F_000 540
_exptl_crystal_size_max 0.17
_exptl_crystal_size_mid 0.11
_exptl_crystal_size_min 0.05
_refine_diff_density_max 1.090
_refine_diff_density_min -0.880
_refine_diff_density_rms 0.118
_refine_ls_abs_structure_details 'Flack H D (1983), Acta Cryst. A39, 876-881'
_refine_ls_abs_structure_Flack -0.01(3)
_refine_ls_extinction_method none
_refine_ls_goodness_of_fit_ref 1.013
_refine_ls_hydrogen_treatment constr
_refine_ls_matrix_type full
_refine_ls_number_parameters 293
_refine_ls_number_reflns 4391
_refine_ls_number_restraints 1
_refine_ls_restrained_S_all 1.012
_refine_ls_R_factor_all 0.0869
_refine_ls_R_factor_gt 0.0556
_refine_ls_shift/su_max 0.000
_refine_ls_shift/su_mean 0.000
_refine_ls_structure_factor_coef Fsqd
_refine_ls_weighting_details 'calc w=1/[\s^2^(Fo^2^)+(0.0540P)^2^+0.0100P] where P=(Fo^2^+2Fc^2^)/3'
_refine_ls_weighting_scheme calc
_refine_ls_wR_factor_gt 0.1193
_refine_ls_wR_factor_ref 0.1331
_reflns_number_gt 3235
_reflns_number_total 4391
_reflns_threshold_expression >2sigma(I)
_cod_data_source_file c5ce01111f1.cif
_cod_data_source_block a
_cod_depositor_comments
;
The following automatic conversions were performed:

'_symmetry_cell_setting' value 'Monoclinic' changed to 'monoclinic'
according to
/usr/data/users/saulius/crontab/automatic-downloads/rss-feeds/RSC/lib/dictionaries/cif_core.dic
dictionary named 'cif_core.dic' version 2.4.2 from 2011-04-26.

'_exptl_crystal_density_meas' value 'not measured' was changed to '?'
- the value is perceived as not measured.

Automatic conversion script
Id: cif_fix_values 3271 2015-04-21 07:52:19Z andrius 

 Adding full bibliography for 7221953--7221957.cif.
;
_cod_original_cell_volume 1117.6(9)
_cod_original_sg_symbol_H-M 'P 21'
_cod_database_code 7221956

loop_
_symmetry_equiv_pos_as_xyz
'x, y, z'
'-x, y+1/2, -z'

loop_
_atom_site_label
_atom_site_type_symbol
_atom_site_fract_x
_atom_site_fract_y
_atom_site_fract_z
_atom_site_U_iso_or_equiv
_atom_site_adp_type
_atom_site_occupancy
_atom_site_symmetry_multiplicity
_atom_site_calc_flag
_atom_site_refinement_flags
Fe2 Fe 0.47841(11) 0.42380(8) 0.36201(5) 0.0175(2) Uani 1 1 d .
Fe1 Fe 0.98759(11) 0.42894(8) -0.28610(5) 0.0180(2) Uani 1 1 d .
C8 C 0.8060(9) 0.5172(5) 0.2268(4) 0.0202(9) Uani 1 1 d .
H8A H 0.9332 0.4750 0.2420 0.024 Uiso 1 1 calc R
C22 C 0.3701(11) 0.5715(5) 0.3911(5) 0.0233(16) Uani 1 1 d .
H22A H 0.2187 0.5900 0.4097 0.028 Uiso 1 1 calc R
C10 C 0.8982(11) 0.5781(5) -0.2518(5) 0.0218(16) Uani 1 1 d .
H10A H 0.7449 0.6019 -0.2400 0.026 Uiso 1 1 calc R
C11 C 0.9897(11) 0.5777(5) -0.3389(5) 0.0233(17) Uani 1 1 d .
H11A H 0.9112 0.6009 -0.3994 0.028 Uiso 1 1 calc R
C19 C 0.6627(10) 0.5357(5) 0.3022(4) 0.0187(13) Uani 1 1 d .
C23 C 0.4321(11) 0.5651(5) 0.2979(6) 0.0237(16) Uani 1 1 d .
H23A H 0.3331 0.5797 0.2399 0.028 Uiso 1 1 calc R
C20 C 0.7384(10) 0.5221(5) 0.3994(4) 0.0201(13) Uani 1 1 d .
H20A H 0.8921 0.5012 0.4244 0.024 Uiso 1 1 calc R
C9 C 1.0641(9) 0.5353(5) -0.1827(5) 0.0202(9) Uani 1 1 d .
C21 C 0.5585(11) 0.5447(5) 0.4531(5) 0.0250(15) Uani 1 1 d .
H21A H 0.5624 0.5415 0.5226 0.030 Uiso 1 1 calc R
C13 C 1.2548(10) 0.5104(5) -0.2320(4) 0.0215(14) Uani 1 1 d .
H13A H 1.3984 0.4805 -0.2037 0.026 Uiso 1 1 calc R
C12 C 1.2080(12) 0.5388(6) -0.3269(5) 0.0283(16) Uani 1 1 d .
H12A H 1.3114 0.5303 -0.3772 0.034 Uiso 1 1 calc R
C5 C 0.7802(9) 0.5525(4) 0.1382(4) 0.0165(13) Uani 1 1 d .
O1 O 1.1112(7) 0.4686(3) 0.1016(3) 0.0243(10) Uani 1 1 d .
N1 N 0.6886(7) 0.6934(4) 0.0318(4) 0.0174(11) Uani 1 1 d .
C2 C 0.9158(9) 0.5563(5) -0.0243(4) 0.0186(13) Uani 1 1 d .
C26 C 0.2094(10) 0.3257(5) 0.3589(5) 0.0235(15) Uani 1 1 d .
H26A H 0.0513 0.3458 0.3662 0.028 Uiso 1 1 calc R
C4 C 0.6005(10) 0.6268(5) 0.1012(4) 0.0187(13) Uani 1 1 d .
H4A H 0.4700 0.5881 0.0728 0.022 Uiso 1 1 calc R
H4B H 0.5512 0.6691 0.1529 0.022 Uiso 1 1 calc R
C6 C 1.0534(9) 0.5162(5) -0.0838(4) 0.0204(13) Uani 1 1 d .
H6A H 1.1597 0.4681 -0.0570 0.025 Uiso 1 1 calc R
C1 C 0.9508(9) 0.5220(5) 0.0741(4) 0.0170(13) Uani 1 1 d .
C27 C 0.3127(11) 0.3205(5) 0.2734(5) 0.0245(15) Uani 1 1 d .
H27A H 0.2396 0.3360 0.2099 0.029 Uiso 1 1 calc R
C3 C 0.7368(10) 0.6363(5) -0.0508(4) 0.0209(14) Uani 1 1 d .
H3A H 0.7892 0.6842 -0.0978 0.025 Uiso 1 1 calc R
H3B H 0.5996 0.6018 -0.0782 0.025 Uiso 1 1 calc R
C7 C 0.5468(10) 0.7848(5) 0.0086(5) 0.0209(14) Uani 1 1 d .
H7A H 0.6124 0.8258 -0.0373 0.031 Uiso 1 1 d R
H7B H 0.5358 0.8250 0.0640 0.031 Uiso 1 1 d R
C15 C 0.7557(11) 0.3226(5) -0.2537(5) 0.0311(17) Uani 1 1 d .
H15A H 0.6403 0.3337 -0.2087 0.037 Uiso 1 1 calc R
C18 C 1.0803(12) 0.2799(5) -0.3140(6) 0.0291(17) Uani 1 1 d .
H18A H 1.2360 0.2553 -0.3203 0.035 Uiso 1 1 calc R
C28 C 0.5317(12) 0.2884(5) 0.2941(5) 0.0246(17) Uani 1 1 d .
H28A H 0.6436 0.2785 0.2474 0.029 Uiso 1 1 calc R
C16 C 0.7283(11) 0.3439(5) -0.3473(6) 0.0365(19) Uani 1 1 d .
H16A H 0.5900 0.3724 -0.3815 0.044 Uiso 1 1 calc R
C25 C 0.3726(11) 0.2966(5) 0.4322(5) 0.0252(16) Uani 1 1 d .
H25A H 0.3491 0.2935 0.5001 0.030 Uiso 1 1 calc R
C24 C 0.5737(11) 0.2724(5) 0.3919(5) 0.0297(16) Uani 1 1 d .
H24A H 0.7173 0.2491 0.4257 0.036 Uiso 1 1 calc R
C17 C 0.9300(13) 0.3196(6) -0.3873(6) 0.0365(19) Uani 1 1 d .
H17A H 0.9586 0.3264 -0.4544 0.044 Uiso 1 1 calc R
C14 C 0.9729(11) 0.2839(6) -0.2304(5) 0.0245(16) Uani 1 1 d .
H14A H 1.0371 0.2616 -0.1672 0.029 Uiso 1 1 calc R
C29 C 0.3058(10) 0.7648(6) -0.0274(5) 0.0326(17) Uani 1 1 d .
H29A H 0.2318 0.8306 -0.0434 0.049 Uiso 1 1 calc R
H29B H 0.2285 0.7301 0.0210 0.049 Uiso 1 1 calc R
H29C H 0.3017 0.7210 -0.0829 0.049 Uiso 1 1 calc R

loop_
_atom_site_aniso_label
_atom_site_aniso_U_11
_atom_site_aniso_U_22
_atom_site_aniso_U_33
_atom_site_aniso_U_23
_atom_site_aniso_U_13
_atom_site_aniso_U_12
Fe2 0.0163(4) 0.0114(4) 0.0252(4) 0.0001(5) 0.0031(3) -0.0009(5)
Fe1 0.0176(4) 0.0132(4) 0.0233(4) -0.0004(5) 0.0020(3) -0.0002(5)
C8 0.014(2) 0.019(2) 0.027(3) -0.003(2) 0.0011(17) -0.0046(17)
C22 0.021(3) 0.021(4) 0.031(4) 0.000(3) 0.016(3) -0.002(3)
C10 0.020(3) 0.011(3) 0.033(4) 0.000(3) 0.000(3) -0.001(3)
C11 0.026(4) 0.021(4) 0.023(4) 0.004(3) 0.004(3) -0.001(3)
C19 0.018(3) 0.012(3) 0.025(4) 0.000(3) -0.001(3) -0.003(2)
C23 0.020(3) 0.015(3) 0.036(4) 0.000(3) 0.002(3) 0.002(3)
C20 0.021(3) 0.019(3) 0.021(3) 0.004(3) 0.006(3) -0.006(3)
C9 0.014(2) 0.019(2) 0.027(3) -0.003(2) 0.0011(17) -0.0046(17)
C21 0.030(4) 0.014(3) 0.032(4) -0.003(3) 0.012(3) -0.005(3)
C13 0.023(3) 0.010(3) 0.032(4) 0.000(3) 0.006(3) -0.001(2)
C12 0.031(4) 0.026(4) 0.029(4) -0.004(3) 0.006(3) -0.010(3)
C5 0.011(3) 0.015(3) 0.024(3) -0.003(3) 0.002(2) -0.004(2)
O1 0.018(2) 0.026(2) 0.029(2) 0.0025(19) 0.0026(18) 0.0056(18)
N1 0.019(3) 0.012(3) 0.022(3) 0.000(2) 0.007(2) 0.0025(19)
C2 0.015(3) 0.019(3) 0.022(3) -0.003(3) 0.004(2) 0.001(2)
C26 0.015(3) 0.010(3) 0.046(4) -0.003(3) 0.004(3) 0.000(2)
C4 0.020(3) 0.015(3) 0.021(3) 0.005(3) 0.000(2) 0.002(2)
C6 0.016(3) 0.014(3) 0.031(4) -0.002(3) -0.001(3) -0.005(2)
C1 0.010(3) 0.017(3) 0.024(3) -0.002(3) 0.003(2) -0.005(2)
C27 0.029(4) 0.010(3) 0.033(4) -0.002(3) -0.006(3) -0.004(3)
C3 0.021(3) 0.014(3) 0.029(4) -0.001(3) 0.004(3) -0.002(2)
C7 0.026(3) 0.008(3) 0.029(4) 0.003(3) 0.007(3) 0.008(2)
C15 0.031(4) 0.019(4) 0.045(5) 0.000(3) 0.012(3) -0.006(3)
C18 0.020(4) 0.018(4) 0.049(5) -0.005(4) 0.004(3) -0.002(3)
C28 0.029(4) 0.014(3) 0.031(4) -0.007(3) 0.005(3) -0.009(3)
C16 0.028(4) 0.013(4) 0.066(6) 0.004(4) -0.010(4) -0.009(3)
C25 0.035(4) 0.016(4) 0.025(4) 0.003(3) 0.004(3) -0.011(3)
C24 0.028(4) 0.017(3) 0.043(5) 0.002(3) -0.007(3) -0.005(3)
C17 0.056(5) 0.022(4) 0.032(4) 0.000(3) 0.006(4) -0.009(4)
C14 0.026(4) 0.023(4) 0.024(4) 0.001(3) -0.001(3) -0.009(3)
C29 0.030(4) 0.020(4) 0.048(5) 0.004(3) 0.005(3) 0.008(3)

loop_
_atom_type_symbol
_atom_type_description
_atom_type_scat_dispersion_real
_atom_type_scat_dispersion_imag
_atom_type_scat_source
C C 0.0033 0.0016 'International Tables Vol C Tables 4.2.6.8 and 6.1.1.4'
H H 0.0000 0.0000 'International Tables Vol C Tables 4.2.6.8 and 6.1.1.4'
N N 0.0061 0.0033 'International Tables Vol C Tables 4.2.6.8 and 6.1.1.4'
O O 0.0106 0.0060 'International Tables Vol C Tables 4.2.6.8 and 6.1.1.4'
Fe Fe 0.3463 0.8444 'International Tables Vol C Tables 4.2.6.8 and 6.1.1.4'

loop_
_geom_angle_atom_site_label_1
_geom_angle_atom_site_label_2
_geom_angle_atom_site_label_3
_geom_angle
C28 Fe2 C27 39.6(3)
C28 Fe2 C20 120.7(3)
C27 Fe2 C20 152.6(3)
C28 Fe2 C26 67.4(3)
C27 Fe2 C26 40.7(3)
C20 Fe2 C26 166.0(3)
C28 Fe2 C19 106.9(3)
C27 Fe2 C19 116.8(3)
C20 Fe2 C19 41.1(2)
C26 Fe2 C19 151.4(3)
C28 Fe2 C23 124.6(3)
C27 Fe2 C23 105.2(3)
C20 Fe2 C23 68.6(3)
C26 Fe2 C23 117.7(3)
C19 Fe2 C23 40.8(2)
C28 Fe2 C25 67.5(3)
C27 Fe2 C25 68.2(3)
C20 Fe2 C25 128.9(3)
C26 Fe2 C25 40.6(3)
C19 Fe2 C25 165.5(3)
C23 Fe2 C25 153.5(3)
C28 Fe2 C21 155.8(3)
C27 Fe2 C21 164.2(3)
C20 Fe2 C21 40.1(2)
C26 Fe2 C21 128.4(2)
C19 Fe2 C21 68.2(3)
C23 Fe2 C21 68.1(3)
C25 Fe2 C21 111.0(3)
C28 Fe2 C22 162.0(3)
C27 Fe2 C22 125.7(3)
C20 Fe2 C22 67.7(3)
C26 Fe2 C22 108.3(2)
C19 Fe2 C22 68.0(2)
C23 Fe2 C22 40.4(3)
C25 Fe2 C22 121.5(3)
C21 Fe2 C22 40.1(3)
C28 Fe2 C24 40.4(3)
C27 Fe2 C24 67.8(3)
C20 Fe2 C24 110.0(3)
C26 Fe2 C24 67.9(3)
C19 Fe2 C24 127.1(3)
C23 Fe2 C24 163.1(3)
C25 Fe2 C24 40.1(3)
C21 Fe2 C24 122.5(3)
C22 Fe2 C24 156.1(3)
C13 Fe1 C17 135.9(3)
C13 Fe1 C15 143.1(3)
C17 Fe1 C15 67.5(3)
C13 Fe1 C16 176.6(3)
C17 Fe1 C16 40.7(3)
C15 Fe1 C16 39.2(3)
C13 Fe1 C14 112.8(3)
C17 Fe1 C14 68.4(3)
C15 Fe1 C14 40.4(3)
C16 Fe1 C14 67.5(3)
C13 Fe1 C9 41.3(2)
C17 Fe1 C9 176.6(3)
C15 Fe1 C9 113.7(3)
C16 Fe1 C9 142.1(3)
C14 Fe1 C9 110.3(3)
C13 Fe1 C18 110.2(3)
C17 Fe1 C18 40.7(3)
C15 Fe1 C18 67.3(3)
C16 Fe1 C18 67.6(3)
C14 Fe1 C18 40.3(3)
C9 Fe1 C18 136.4(3)
C13 Fe1 C12 40.7(3)
C17 Fe1 C12 110.4(3)
C15 Fe1 C12 176.1(3)
C16 Fe1 C12 137.1(3)
C14 Fe1 C12 142.6(3)
C9 Fe1 C12 68.6(3)
C18 Fe1 C12 113.6(3)
C13 Fe1 C11 68.0(3)
C17 Fe1 C11 112.9(3)
C15 Fe1 C11 137.5(3)
C16 Fe1 C11 111.8(3)
C14 Fe1 C11 177.3(3)
C9 Fe1 C11 68.5(3)
C18 Fe1 C11 142.2(3)
C12 Fe1 C11 39.6(3)
C13 Fe1 C10 68.6(3)
C17 Fe1 C10 141.7(3)
C15 Fe1 C10 112.2(3)
C16 Fe1 C10 113.6(3)
C14 Fe1 C10 137.7(2)
C9 Fe1 C10 41.3(3)
C18 Fe1 C10 177.5(3)
C12 Fe1 C10 67.1(3)
C11 Fe1 C10 39.8(3)
C5 C8 C19 128.1(6)
C5 C8 H8A 115.9
C19 C8 H8A 115.9
C21 C22 C23 108.5(5)
C21 C22 Fe2 69.8(4)
C23 C22 Fe2 69.2(4)
C21 C22 H22A 125.7
C23 C22 H22A 125.7
Fe2 C22 H22A 125.7
C11 C10 C9 108.0(6)
C11 C10 Fe1 69.9(4)
C9 C10 Fe1 68.4(4)
C11 C10 H10A 126.0
C9 C10 H10A 126.0
Fe1 C10 H10A 126.0
C12 C11 C10 108.9(6)
C12 C11 Fe1 69.9(4)
C10 C11 Fe1 70.3(4)
C12 C11 H11A 125.5
C10 C11 H11A 125.5
Fe1 C11 H11A 125.5
C23 C19 C20 107.3(6)
C23 C19 C8 129.8(6)
C20 C19 C8 122.9(6)
C23 C19 Fe2 69.6(4)
C20 C19 Fe2 69.2(3)
C8 C19 Fe2 124.6(4)
C22 C23 C19 107.7(6)
C22 C23 Fe2 70.4(4)
C19 C23 Fe2 69.6(4)
C22 C23 H23A 126.1
C19 C23 H23A 126.1
Fe2 C23 H23A 126.1
C21 C20 C19 108.2(6)
C21 C20 Fe2 70.7(3)
C19 C20 Fe2 69.7(3)
C21 C20 H20A 125.9
C19 C20 H20A 125.9
Fe2 C20 H20A 125.9
C13 C9 C6 123.5(6)
C13 C9 C10 106.0(6)
C6 C9 C10 130.5(6)
C13 C9 Fe1 68.2(3)
C6 C9 Fe1 124.8(4)
C10 C9 Fe1 70.3(4)
C20 C21 C22 108.2(6)
C20 C21 Fe2 69.2(4)
C22 C21 Fe2 70.0(4)
C20 C21 H21A 125.9
C22 C21 H21A 125.9
Fe2 C21 H21A 125.9
C12 C13 C9 108.5(6)
C12 C13 Fe1 71.3(4)
C9 C13 Fe1 70.5(3)
C12 C13 H13A 125.7
C9 C13 H13A 125.7
Fe1 C13 H13A 125.7
C11 C12 C13 108.5(6)
C11 C12 Fe1 70.5(4)
C13 C12 Fe1 68.0(4)
C11 C12 H12A 125.8
C13 C12 H12A 125.8
Fe1 C12 H12A 125.8
C8 C5 C1 117.7(5)
C8 C5 C4 124.7(5)
C1 C5 C4 117.4(5)
C3 N1 C4 111.8(5)
C3 N1 C7 112.0(5)
C4 N1 C7 113.1(4)
C6 C2 C1 116.6(5)
C6 C2 C3 124.4(6)
C1 C2 C3 118.9(5)
C25 C26 C27 107.6(6)
C25 C26 Fe2 70.0(3)
C27 C26 Fe2 69.4(3)
C25 C26 H26A 126.2
C27 C26 H26A 126.2
Fe2 C26 H26A 126.2
N1 C4 C5 109.2(5)
N1 C4 H4A 109.8
C5 C4 H4A 109.8
N1 C4 H4B 109.8
C5 C4 H4B 109.8
H4A C4 H4B 108.3
C2 C6 C9 129.8(6)
C2 C6 H6A 115.1
C9 C6 H6A 115.1
O1 C1 C2 121.5(5)
O1 C1 C5 120.9(5)
C2 C1 C5 117.7(5)
C28 C27 C26 107.7(6)
C28 C27 Fe2 70.1(4)
C26 C27 Fe2 69.9(4)
C28 C27 H27A 126.2
C26 C27 H27A 126.2
Fe2 C27 H27A 126.2
N1 C3 C2 109.3(5)
N1 C3 H3A 109.8
C2 C3 H3A 109.8
N1 C3 H3B 109.8
C2 C3 H3B 109.8
H3A C3 H3B 108.3
N1 C7 C29 117.1(5)
N1 C7 H7A 109.6
C29 C7 H7A 107.2
N1 C7 H7B 109.1
C29 C7 H7B 104.1
H7A C7 H7B 109.5
C16 C15 C14 109.6(6)
C16 C15 Fe1 70.6(4)
C14 C15 Fe1 70.0(4)
C16 C15 H15A 125.2
C14 C15 H15A 125.2
Fe1 C15 H15A 125.2
C14 C18 C17 108.1(6)
C14 C18 Fe1 69.4(4)
C17 C18 Fe1 68.9(4)
C14 C18 H18A 126.0
C17 C18 H18A 126.0
Fe1 C18 H18A 126.0
C27 C28 C24 109.9(6)
C27 C28 Fe2 70.2(4)
C24 C28 Fe2 71.0(4)
C27 C28 H28A 125.1
C24 C28 H28A 125.1
Fe2 C28 H28A 125.1
C15 C16 C17 108.6(7)
C15 C16 Fe1 70.3(4)
C17 C16 Fe1 69.4(4)
C15 C16 H16A 125.7
C17 C16 H16A 125.7
Fe1 C16 H16A 125.7
C24 C25 C26 108.1(6)
C24 C25 Fe2 70.5(4)
C26 C25 Fe2 69.4(4)
C24 C25 H25A 125.9
C26 C25 H25A 125.9
Fe2 C25 H25A 125.9
C25 C24 C28 106.7(6)
C25 C24 Fe2 69.3(4)
C28 C24 Fe2 68.6(4)
C25 C24 H24A 126.6
C28 C24 H24A 126.6
Fe2 C24 H24A 126.6
C16 C17 C18 106.7(7)
C16 C17 Fe1 69.8(4)
C18 C17 Fe1 70.4(4)
C16 C17 H17A 126.6
C18 C17 H17A 126.6
Fe1 C17 H17A 126.6
C15 C14 C18 106.9(6)
C15 C14 Fe1 69.6(4)
C18 C14 Fe1 70.3(4)
C15 C14 H14A 126.5
C18 C14 H14A 126.5
Fe1 C14 H14A 126.5
C7 C29 H29A 109.5
C7 C29 H29B 109.5
H29A C29 H29B 109.5
C7 C29 H29C 109.5
H29A C29 H29C 109.5
H29B C29 H29C 109.5

loop_
_geom_bond_atom_site_label_1
_geom_bond_atom_site_label_2
_geom_bond_distance
Fe2 C28 2.047(7)
Fe2 C27 2.048(6)
Fe2 C20 2.052(6)
Fe2 C26 2.055(6)
Fe2 C19 2.058(6)
Fe2 C23 2.059(7)
Fe2 C25 2.062(6)
Fe2 C21 2.072(7)
Fe2 C22 2.075(7)
Fe2 C24 2.078(7)
Fe1 C13 2.021(6)
Fe1 C17 2.040(8)
Fe1 C15 2.042(7)
Fe1 C16 2.046(7)
Fe1 C14 2.048(7)
Fe1 C9 2.052(6)
Fe1 C18 2.059(7)
Fe1 C12 2.065(7)
Fe1 C11 2.073(7)
Fe1 C10 2.077(7)
C8 C5 1.351(8)
C8 C19 1.463(9)
C8 H8A 0.9500
C22 C21 1.423(10)
C22 C23 1.426(10)
C22 H22A 1.0000
C10 C11 1.412(10)
C10 C9 1.457(9)
C10 H10A 1.0000
C11 C12 1.403(10)
C11 H11A 1.0000
C19 C23 1.435(9)
C19 C20 1.444(9)
C23 H23A 1.0000
C20 C21 1.413(8)
C20 H20A 1.0000
C9 C13 1.436(8)
C9 C6 1.452(9)
C21 H21A 1.0000
C13 C12 1.420(9)
C13 H13A 1.0000
C12 H12A 1.0000
C5 C1 1.492(8)
C5 C4 1.510(8)
O1 C1 1.225(7)
N1 C3 1.450(8)
N1 C4 1.455(7)
N1 C7 1.480(7)
C2 C6 1.346(8)
C2 C1 1.483(8)
C2 C3 1.519(8)
C26 C25 1.428(9)
C26 C27 1.428(9)
C26 H26A 1.0000
C4 H4A 0.9900
C4 H4B 0.9900
C6 H6A 0.9500
C27 C28 1.389(9)
C27 H27A 1.0000
C3 H3A 0.9900
C3 H3B 0.9900
C7 C29 1.518(9)
C7 H7A 0.9600
C7 H7B 0.9601
C15 C16 1.371(10)
C15 C14 1.412(9)
C15 H15A 1.0000
C18 C14 1.415(11)
C18 C17 1.425(11)
C18 H18A 1.0000
C28 C24 1.424(10)
C28 H28A 1.0000
C16 C17 1.422(10)
C16 H16A 1.0000
C25 C24 1.421(10)
C25 H25A 1.0000
C24 H24A 1.0000
C17 H17A 1.0000
C14 H14A 1.0000
C29 H29A 0.9800
C29 H29B 0.9800
C29 H29C 0.9800

loop_
_geom_torsion_atom_site_label_1
_geom_torsion_atom_site_label_2
_geom_torsion_atom_site_label_3
_geom_torsion_atom_site_label_4
_geom_torsion
C28 Fe2 C22 C21 -158.6(8)
C27 Fe2 C22 C21 170.3(4)
C20 Fe2 C22 C21 -37.2(4)
C26 Fe2 C22 C21 128.4(4)
C19 Fe2 C22 C21 -81.8(4)
C23 Fe2 C22 C21 -120.1(5)
C25 Fe2 C22 C21 85.7(4)
C24 Fe2 C22 C21 51.9(8)
C28 Fe2 C22 C23 -38.5(10)
C27 Fe2 C22 C23 -69.6(5)
C20 Fe2 C22 C23 82.9(4)
C26 Fe2 C22 C23 -111.5(4)
C19 Fe2 C22 C23 38.3(4)
C25 Fe2 C22 C23 -154.2(4)
C21 Fe2 C22 C23 120.1(5)
C24 Fe2 C22 C23 171.9(6)
C13 Fe1 C10 C11 80.9(4)
C17 Fe1 C10 C11 -57.6(6)
C15 Fe1 C10 C11 -138.9(4)
C16 Fe1 C10 C11 -96.3(5)
C14 Fe1 C10 C11 -178.2(4)
C9 Fe1 C10 C11 119.9(5)
C12 Fe1 C10 C11 36.9(4)
C13 Fe1 C10 C9 -39.0(4)
C17 Fe1 C10 C9 -177.5(4)
C15 Fe1 C10 C9 101.2(4)
C16 Fe1 C10 C9 143.8(4)
C14 Fe1 C10 C9 61.9(6)
C12 Fe1 C10 C9 -83.0(4)
C11 Fe1 C10 C9 -119.9(5)
C9 C10 C11 C12 -1.4(8)
Fe1 C10 C11 C12 -59.4(5)
C9 C10 C11 Fe1 57.9(4)
C13 Fe1 C11 C12 37.3(4)
C17 Fe1 C11 C12 -94.8(5)
C15 Fe1 C11 C12 -176.0(5)
C16 Fe1 C11 C12 -139.0(4)
C9 Fe1 C11 C12 81.9(4)
C18 Fe1 C11 C12 -57.7(7)
C10 Fe1 C11 C12 119.9(6)
C13 Fe1 C11 C10 -82.6(4)
C17 Fe1 C11 C10 145.4(4)
C15 Fe1 C11 C10 64.1(6)
C16 Fe1 C11 C10 101.1(4)
C9 Fe1 C11 C10 -38.0(4)
C18 Fe1 C11 C10 -177.6(5)
C12 Fe1 C11 C10 -119.9(6)
C5 C8 C19 C23 22.3(11)
C5 C8 C19 C20 -160.2(6)
C5 C8 C19 Fe2 113.7(7)
C28 Fe2 C19 C23 123.8(4)
C27 Fe2 C19 C23 82.2(5)
C20 Fe2 C19 C23 -118.7(6)
C26 Fe2 C19 C23 50.2(7)
C25 Fe2 C19 C23 -170.9(10)
C21 Fe2 C19 C23 -81.3(5)
C22 Fe2 C19 C23 -37.9(4)
C24 Fe2 C19 C23 163.7(4)
C28 Fe2 C19 C20 -117.5(4)
C27 Fe2 C19 C20 -159.1(4)
C26 Fe2 C19 C20 168.9(5)
C23 Fe2 C19 C20 118.7(6)
C25 Fe2 C19 C20 -52.3(12)
C21 Fe2 C19 C20 37.4(4)
C22 Fe2 C19 C20 80.8(4)
C24 Fe2 C19 C20 -77.6(5)
C28 Fe2 C19 C8 -1.2(6)
C27 Fe2 C19 C8 -42.8(6)
C20 Fe2 C19 C8 116.3(7)
C26 Fe2 C19 C8 -74.8(8)
C23 Fe2 C19 C8 -125.0(7)
C25 Fe2 C19 C8 64.0(13)
C21 Fe2 C19 C8 153.7(6)
C22 Fe2 C19 C8 -162.9(6)
C24 Fe2 C19 C8 38.7(7)
C21 C22 C23 C19 -0.9(8)
Fe2 C22 C23 C19 -59.8(5)
C21 C22 C23 Fe2 58.9(5)
C20 C19 C23 C22 1.2(8)
C8 C19 C23 C22 179.0(6)
Fe2 C19 C23 C22 60.4(5)
C20 C19 C23 Fe2 -59.2(4)
C8 C19 C23 Fe2 118.6(7)
C28 Fe2 C23 C22 166.5(4)
C27 Fe2 C23 C22 128.0(4)
C20 Fe2 C23 C22 -80.2(4)
C26 Fe2 C23 C22 86.0(5)
C19 Fe2 C23 C22 -118.5(6)
C25 Fe2 C23 C22 56.4(8)
C21 Fe2 C23 C22 -36.9(4)
C24 Fe2 C23 C22 -168.8(8)
C28 Fe2 C23 C19 -75.0(5)
C27 Fe2 C23 C19 -113.5(4)
C20 Fe2 C23 C19 38.3(4)
C26 Fe2 C23 C19 -155.5(4)
C25 Fe2 C23 C19 174.9(6)
C21 Fe2 C23 C19 81.6(4)
C22 Fe2 C23 C19 118.5(6)
C24 Fe2 C23 C19 -50.3(11)
C23 C19 C20 C21 -1.0(7)
C8 C19 C20 C21 -179.0(5)
Fe2 C19 C20 C21 -60.5(4)
C23 C19 C20 Fe2 59.5(5)
C8 C19 C20 Fe2 -118.5(6)
C28 Fe2 C20 C21 -160.5(4)
C27 Fe2 C20 C21 162.7(6)
C26 Fe2 C20 C21 -38.7(12)
C19 Fe2 C20 C21 118.9(5)
C23 Fe2 C20 C21 80.9(4)
C25 Fe2 C20 C21 -75.9(5)
C22 Fe2 C20 C21 37.3(4)
C24 Fe2 C20 C21 -117.2(4)
C28 Fe2 C20 C19 80.6(4)
C27 Fe2 C20 C19 43.8(7)
C26 Fe2 C20 C19 -157.6(10)
C23 Fe2 C20 C19 -38.0(4)
C25 Fe2 C20 C19 165.2(4)
C21 Fe2 C20 C19 -118.9(5)
C22 Fe2 C20 C19 -81.6(4)
C24 Fe2 C20 C19 124.0(4)
C11 C10 C9 C13 0.2(7)
Fe1 C10 C9 C13 59.1(4)
C11 C10 C9 C6 -178.3(6)
Fe1 C10 C9 C6 -119.4(7)
C11 C10 C9 Fe1 -58.9(5)
C15 Fe1 C9 C13 145.5(4)
C16 Fe1 C9 C13 -179.0(5)
C14 Fe1 C9 C13 101.9(4)
C18 Fe1 C9 C13 64.1(5)
C12 Fe1 C9 C13 -38.0(4)
C11 Fe1 C9 C13 -80.7(4)
C10 Fe1 C9 C13 -117.3(5)
C13 Fe1 C9 C6 -116.5(7)
C15 Fe1 C9 C6 29.0(6)
C16 Fe1 C9 C6 64.5(7)
C14 Fe1 C9 C6 -14.6(6)
C18 Fe1 C9 C6 -52.3(6)
C12 Fe1 C9 C6 -154.5(6)
C11 Fe1 C9 C6 162.8(6)
C10 Fe1 C9 C6 126.2(6)
C13 Fe1 C9 C10 117.3(5)
C15 Fe1 C9 C10 -97.2(4)
C16 Fe1 C9 C10 -61.7(6)
C14 Fe1 C9 C10 -140.8(4)
C18 Fe1 C9 C10 -178.5(4)
C12 Fe1 C9 C10 79.3(4)
C11 Fe1 C9 C10 36.6(4)
C19 C20 C21 C22 0.5(7)
Fe2 C20 C21 C22 -59.4(5)
C19 C20 C21 Fe2 59.8(4)
C23 C22 C21 C20 0.3(7)
Fe2 C22 C21 C20 58.8(4)
C23 C22 C21 Fe2 -58.5(5)
C28 Fe2 C21 C20 44.4(8)
C27 Fe2 C21 C20 -149.8(9)
C26 Fe2 C21 C20 168.8(4)
C19 Fe2 C21 C20 -38.4(4)
C23 Fe2 C21 C20 -82.5(4)
C25 Fe2 C21 C20 126.0(4)
C22 Fe2 C21 C20 -119.6(5)
C24 Fe2 C21 C20 82.6(5)
C28 Fe2 C21 C22 164.0(6)
C27 Fe2 C21 C22 -30.2(11)
C20 Fe2 C21 C22 119.6(5)
C26 Fe2 C21 C22 -71.5(5)
C19 Fe2 C21 C22 81.3(4)
C23 Fe2 C21 C22 37.2(4)
C25 Fe2 C21 C22 -114.4(4)
C24 Fe2 C21 C22 -157.8(4)
C6 C9 C13 C12 179.7(6)
C10 C9 C13 C12 1.0(7)
Fe1 C9 C13 C12 61.5(4)
C6 C9 C13 Fe1 118.2(6)
C10 C9 C13 Fe1 -60.5(4)
C17 Fe1 C13 C12 64.4(6)
C15 Fe1 C13 C12 -178.3(5)
C14 Fe1 C13 C12 146.4(4)
C9 Fe1 C13 C12 -118.4(6)
C18 Fe1 C13 C12 103.0(5)
C11 Fe1 C13 C12 -36.4(4)
C10 Fe1 C13 C12 -79.4(5)
C17 Fe1 C13 C9 -177.2(5)
C15 Fe1 C13 C9 -59.8(6)
C14 Fe1 C13 C9 -95.2(4)
C18 Fe1 C13 C9 -138.6(4)
C12 Fe1 C13 C9 118.4(6)
C11 Fe1 C13 C9 82.0(4)
C10 Fe1 C13 C9 39.0(4)
C10 C11 C12 C13 2.1(8)
Fe1 C11 C12 C13 -57.5(5)
C10 C11 C12 Fe1 59.6(5)
C9 C13 C12 C11 -1.9(8)
Fe1 C13 C12 C11 59.0(5)
C9 C13 C12 Fe1 -61.0(4)
C13 Fe1 C12 C11 -120.3(6)
C17 Fe1 C12 C11 101.7(5)
C16 Fe1 C12 C11 63.6(6)
C14 Fe1 C12 C11 -177.5(5)
C9 Fe1 C12 C11 -81.8(4)
C18 Fe1 C12 C11 145.6(4)
C10 Fe1 C12 C11 -37.0(4)
C17 Fe1 C12 C13 -138.0(4)
C16 Fe1 C12 C13 -176.0(4)
C14 Fe1 C12 C13 -57.2(6)
C9 Fe1 C12 C13 38.6(4)
C18 Fe1 C12 C13 -94.1(4)
C11 Fe1 C12 C13 120.3(6)
C10 Fe1 C12 C13 83.3(4)
C19 C8 C5 C1 -179.8(6)
C19 C8 C5 C4 4.8(10)
C28 Fe2 C26 C25 81.3(4)
C27 Fe2 C26 C25 118.8(5)
C20 Fe2 C26 C25 -46.3(12)
C19 Fe2 C26 C25 165.3(5)
C23 Fe2 C26 C25 -160.2(4)
C21 Fe2 C26 C25 -77.2(5)
C22 Fe2 C26 C25 -117.3(5)
C24 Fe2 C26 C25 37.5(4)
C28 Fe2 C26 C27 -37.4(4)
C20 Fe2 C26 C27 -165.1(10)
C19 Fe2 C26 C27 46.5(7)
C23 Fe2 C26 C27 81.0(5)
C25 Fe2 C26 C27 -118.8(5)
C21 Fe2 C26 C27 164.0(4)
C22 Fe2 C26 C27 123.9(4)
C24 Fe2 C26 C27 -81.3(4)
C3 N1 C4 C5 66.8(6)
C7 N1 C4 C5 -165.6(5)
C8 C5 C4 N1 146.0(6)
C1 C5 C4 N1 -29.4(7)
C1 C2 C6 C9 -178.9(5)
C3 C2 C6 C9 -1.5(10)
C13 C9 C6 C2 161.9(6)
C10 C9 C6 C2 -19.7(11)
Fe1 C9 C6 C2 -112.8(7)
C6 C2 C1 O1 7.5(9)
C3 C2 C1 O1 -170.0(5)
C6 C2 C1 C5 -170.9(5)
C3 C2 C1 C5 11.5(8)
C8 C5 C1 O1 -1.6(8)
C4 C5 C1 O1 174.1(5)
C8 C5 C1 C2 176.9(5)
C4 C5 C1 C2 -7.4(8)
C25 C26 C27 C28 0.4(7)
Fe2 C26 C27 C28 60.2(5)
C25 C26 C27 Fe2 -59.8(4)
C20 Fe2 C27 C28 53.8(8)
C26 Fe2 C27 C28 -118.4(6)
C19 Fe2 C27 C28 84.4(5)
C23 Fe2 C27 C28 126.5(4)
C25 Fe2 C27 C28 -80.6(5)
C21 Fe2 C27 C28 -170.9(9)
C22 Fe2 C27 C28 165.5(4)
C24 Fe2 C27 C28 -37.1(4)
C28 Fe2 C27 C26 118.4(6)
C20 Fe2 C27 C26 172.2(5)
C19 Fe2 C27 C26 -157.1(4)
C23 Fe2 C27 C26 -115.0(4)
C25 Fe2 C27 C26 37.9(4)
C21 Fe2 C27 C26 -52.4(11)
C22 Fe2 C27 C26 -76.0(4)
C24 Fe2 C27 C26 81.3(4)
C4 N1 C3 C2 -62.3(6)
C7 N1 C3 C2 169.6(5)
C6 C2 C3 N1 -155.6(6)
C1 C2 C3 N1 21.7(7)
C3 N1 C7 C29 69.8(7)
C4 N1 C7 C29 -57.7(7)
C13 Fe1 C15 C16 -175.8(4)
C17 Fe1 C15 C16 -37.8(4)
C14 Fe1 C15 C16 -120.4(6)
C9 Fe1 C15 C16 145.7(4)
C18 Fe1 C15 C16 -82.0(5)
C11 Fe1 C15 C16 62.2(6)
C10 Fe1 C15 C16 100.6(5)
C13 Fe1 C15 C14 -55.4(6)
C17 Fe1 C15 C14 82.6(5)
C16 Fe1 C15 C14 120.4(6)
C9 Fe1 C15 C14 -93.9(5)
C18 Fe1 C15 C14 38.4(4)
C11 Fe1 C15 C14 -177.4(5)
C10 Fe1 C15 C14 -138.9(4)
C13 Fe1 C18 C14 101.8(4)
C17 Fe1 C18 C14 -120.0(6)
C15 Fe1 C18 C14 -38.5(4)
C16 Fe1 C18 C14 -81.1(4)
C9 Fe1 C18 C14 62.6(5)
C12 Fe1 C18 C14 145.7(4)
C11 Fe1 C18 C14 -178.3(5)
C13 Fe1 C18 C17 -138.2(4)
C15 Fe1 C18 C17 81.5(5)
C16 Fe1 C18 C17 38.9(4)
C14 Fe1 C18 C17 120.0(6)
C9 Fe1 C18 C17 -177.5(4)
C12 Fe1 C18 C17 -94.4(5)
C11 Fe1 C18 C17 -58.3(7)
C26 C27 C28 C24 0.1(8)
Fe2 C27 C28 C24 60.1(5)
C26 C27 C28 Fe2 -60.0(4)
C20 Fe2 C28 C27 -154.4(4)
C26 Fe2 C28 C27 38.5(4)
C19 Fe2 C28 C27 -111.7(4)
C23 Fe2 C28 C27 -70.5(5)
C25 Fe2 C28 C27 82.6(5)
C21 Fe2 C28 C27 174.0(6)
C22 Fe2 C28 C27 -41.1(10)
C24 Fe2 C28 C27 120.4(6)
C27 Fe2 C28 C24 -120.4(6)
C20 Fe2 C28 C24 85.2(4)
C26 Fe2 C28 C24 -81.9(4)
C19 Fe2 C28 C24 127.9(4)
C23 Fe2 C28 C24 169.1(4)
C25 Fe2 C28 C24 -37.8(4)
C21 Fe2 C28 C24 53.6(8)
C22 Fe2 C28 C24 -161.5(7)
C14 C15 C16 C17 -0.3(8)
Fe1 C15 C16 C17 59.0(5)
C14 C15 C16 Fe1 -59.3(5)
C17 Fe1 C16 C15 119.8(6)
C14 Fe1 C16 C15 37.2(4)
C9 Fe1 C16 C15 -57.3(6)
C18 Fe1 C16 C15 81.0(5)
C12 Fe1 C16 C15 -177.9(5)
C11 Fe1 C16 C15 -139.9(4)
C10 Fe1 C16 C15 -96.7(5)
C15 Fe1 C16 C17 -119.8(6)
C14 Fe1 C16 C17 -82.6(5)
C9 Fe1 C16 C17 -177.1(5)
C18 Fe1 C16 C17 -38.8(5)
C12 Fe1 C16 C17 62.3(6)
C11 Fe1 C16 C17 100.3(5)
C10 Fe1 C16 C17 143.5(5)
C27 C26 C25 C24 -0.7(7)
Fe2 C26 C25 C24 -60.2(4)
C27 C26 C25 Fe2 59.4(4)
C28 Fe2 C25 C24 38.0(4)
C27 Fe2 C25 C24 81.0(4)
C20 Fe2 C25 C24 -74.0(5)
C26 Fe2 C25 C24 119.0(6)
C19 Fe2 C25 C24 -32.0(12)
C23 Fe2 C25 C24 161.3(6)
C21 Fe2 C25 C24 -116.0(4)
C22 Fe2 C25 C24 -159.5(4)
C28 Fe2 C25 C26 -81.0(4)
C27 Fe2 C25 C26 -38.0(4)
C20 Fe2 C25 C26 167.0(4)
C19 Fe2 C25 C26 -151.1(10)
C23 Fe2 C25 C26 42.3(8)
C21 Fe2 C25 C26 125.0(4)
C22 Fe2 C25 C26 81.5(5)
C24 Fe2 C25 C26 -119.0(6)
C26 C25 C24 C28 0.8(7)
Fe2 C25 C24 C28 -58.7(5)
C26 C25 C24 Fe2 59.5(4)
C27 C28 C24 C25 -0.5(8)
Fe2 C28 C24 C25 59.1(4)
C27 C28 C24 Fe2 -59.7(5)
C28 Fe2 C24 C25 -118.5(5)
C27 Fe2 C24 C25 -82.1(4)
C20 Fe2 C24 C25 127.3(4)
C26 Fe2 C24 C25 -37.9(4)
C19 Fe2 C24 C25 170.4(4)
C23 Fe2 C24 C25 -150.6(9)
C21 Fe2 C24 C25 84.5(4)
C22 Fe2 C24 C25 47.5(8)
C27 Fe2 C24 C28 36.5(4)
C20 Fe2 C24 C28 -114.2(4)
C26 Fe2 C24 C28 80.6(4)
C19 Fe2 C24 C28 -71.1(5)
C23 Fe2 C24 C28 -32.1(10)
C25 Fe2 C24 C28 118.5(5)
C21 Fe2 C24 C28 -157.0(4)
C22 Fe2 C24 C28 166.0(6)
C15 C16 C17 C18 1.5(8)
Fe1 C16 C17 C18 61.1(5)
C15 C16 C17 Fe1 -59.5(5)
C14 C18 C17 C16 -2.1(8)
Fe1 C18 C17 C16 -60.7(5)
C14 C18 C17 Fe1 58.6(5)
C13 Fe1 C17 C16 -178.9(4)
C15 Fe1 C17 C16 36.4(4)
C14 Fe1 C17 C16 80.1(5)
C18 Fe1 C17 C16 117.2(6)
C12 Fe1 C17 C16 -140.0(4)
C11 Fe1 C17 C16 -97.3(5)
C10 Fe1 C17 C16 -61.4(6)
C13 Fe1 C17 C18 64.0(6)
C15 Fe1 C17 C18 -80.8(5)
C16 Fe1 C17 C18 -117.2(6)
C14 Fe1 C17 C18 -37.1(4)
C12 Fe1 C17 C18 102.8(5)
C11 Fe1 C17 C18 145.5(4)
C10 Fe1 C17 C18 -178.6(5)
C16 C15 C14 C18 -1.0(8)
Fe1 C15 C14 C18 -60.7(5)
C16 C15 C14 Fe1 59.6(5)
C17 C18 C14 C15 1.9(8)
Fe1 C18 C14 C15 60.2(5)
C17 C18 C14 Fe1 -58.3(5)
C13 Fe1 C14 C15 147.6(4)
C17 Fe1 C14 C15 -80.2(5)
C16 Fe1 C14 C15 -36.1(4)
C9 Fe1 C14 C15 103.1(5)
C18 Fe1 C14 C15 -117.6(6)
C12 Fe1 C14 C15 -176.0(5)
C10 Fe1 C14 C15 64.7(6)
C13 Fe1 C14 C18 -94.8(4)
C17 Fe1 C14 C18 37.4(4)
C15 Fe1 C14 C18 117.6(6)
C16 Fe1 C14 C18 81.5(5)
C9 Fe1 C14 C18 -139.2(4)
C12 Fe1 C14 C18 -58.4(6)
C10 Fe1 C14 C18 -177.6(4)
